data_4307573
loop_
_publ_author_name
'Wen Zhang'
'Fei Zhao'
'Tao Liu'
'Mei Yuan'
'Zhe-Ming Wang'
'Song Gao'

_publ_section_title
;
Spin Crossover in a Series of Iron(II) Complexes of
2-(2-Alkyl-2H-tetrazol-5-yl)-1,10-phenanthroline: Effects of Alkyl Side
Chain, Solvent, and Anion
;
_journal_name_full 'Inorganic Chemistry'
_journal_page_first 2541
_journal_page_last 2555
_journal_paper_doi 10.1021/ic062062h
_journal_volume 46
_journal_year 2007
_chemical_formula_sum 'C35 H36 B2 F8 Fe N12 O'
_chemical_formula_weight 870.23
_chemical_name_systematic
; 
 ? 
;
_space_group_IT_number 15
_symmetry_cell_setting monoclinic
_symmetry_space_group_name_Hall '-C 2yc'
_symmetry_space_group_name_H-M 'C 1 2/c 1'
_atom_sites_solution_hydrogens geom
_atom_sites_solution_primary direct
_atom_sites_solution_secondary difmap
_audit_creation_method SHELXL-97
_cell_angle_alpha 90.00
_cell_angle_beta 125.894(2)
_cell_angle_gamma 90.00
_cell_formula_units_Z 4
_cell_length_a 23.7949(6)
_cell_length_b 12.3765(4)
_cell_length_c 18.5437(6)
_cell_measurement_reflns_used 35668
_cell_measurement_temperature 293(2)
_cell_measurement_theta_max 27.485
_cell_measurement_theta_min 3.395
_cell_volume 4424.0(3)
_computing_cell_refinement 'HKL Scalepack (Otwinowski & Minor, 1997)'
_computing_data_collection 'KappaCCD (Nonius B. V., 1998)'
_computing_data_reduction 'HKL Denzo (Otwinowski & Minor, 1997) & maXus (Mackay et al., 1998)'
_computing_molecular_graphics 'Bruker SHELXTL V5.1 (Sheldrick, 1998)'
_computing_publication_material 'SHELXL-97 (Sheldrick, 1997)'
_computing_structure_refinement 'SHELXL-97 (Sheldrick, 1997)'
_computing_structure_solution 'SHELXS-97 (Sheldrick, 1990)'
_diffrn_ambient_temperature 293(2)
_diffrn_detector_area_resol_mean 0.76
_diffrn_measured_fraction_theta_full 0.997
_diffrn_measured_fraction_theta_max 0.997
_diffrn_measurement_device_type 'NONIUS KappaCCD'
_diffrn_measurement_method CCD
_diffrn_radiation_monochromator graphite
_diffrn_radiation_source 'fine-focus sealed tube'
_diffrn_radiation_type MoK\a
_diffrn_radiation_wavelength 0.71073
_diffrn_reflns_av_R_equivalents 0.1541
_diffrn_reflns_av_sigmaI/netI 0.0779
_diffrn_reflns_limit_h_max 28
_diffrn_reflns_limit_h_min -28
_diffrn_reflns_limit_k_max 14
_diffrn_reflns_limit_k_min -14
_diffrn_reflns_limit_l_max 22
_diffrn_reflns_limit_l_min -22
_diffrn_reflns_number 38768
_diffrn_reflns_theta_full 25.03
_diffrn_reflns_theta_max 25.03
_diffrn_reflns_theta_min 3.43
_exptl_absorpt_coefficient_mu 0.417
_exptl_absorpt_correction_T_max 0.976
_exptl_absorpt_correction_T_min 0.726
_exptl_absorpt_correction_type empirical
_exptl_absorpt_process_details '(Blessing, 1995, 1997)'
_exptl_crystal_colour red
_exptl_crystal_density_diffrn 1.306
_exptl_crystal_density_method 'not measured'
_exptl_crystal_description block
_exptl_crystal_F_000 1784
_exptl_crystal_size_max 0.40
_exptl_crystal_size_mid 0.20
_exptl_crystal_size_min 0.15
_refine_diff_density_max 0.730
_refine_diff_density_min -0.358
_refine_diff_density_rms 0.088
_refine_ls_extinction_method none
_refine_ls_goodness_of_fit_ref 1.050
_refine_ls_hydrogen_treatment mixed
_refine_ls_matrix_type full
_refine_ls_number_parameters 314
_refine_ls_number_reflns 3900
_refine_ls_number_restraints 44
_refine_ls_restrained_S_all 1.065
_refine_ls_R_factor_all 0.1242
_refine_ls_R_factor_gt 0.0843
_refine_ls_shift/su_max 0.023
_refine_ls_shift/su_mean 0.002
_refine_ls_structure_factor_coef Fsqd
_refine_ls_weighting_details 'calc w=1/[\s^2^(Fo^2^)+(0.1978P)^2^+0.1878P] where P=(Fo^2^+2Fc^2^)/3'
_refine_ls_weighting_scheme calc
_refine_ls_wR_factor_gt 0.2611
_refine_ls_wR_factor_ref 0.2851
_reflns_number_gt 2468
_reflns_number_total 3900
_reflns_threshold_expression >2sigma(I)
_cod_data_source_file ic062062hsi20061026_105250_08.cif
_cod_data_source_block 4b
_cod_depositor_comments
;
The following automatic conversions were performed:
'_symmetry_cell_setting' value 'Monoclinic' changed to 'monoclinic'
according to '/home/saulius/struct/CIF-dictionaries/cif_core.dic'
dictionary named 'cif_core.dic' version 2.4.1 from 2010-06-29.

Automatic conversion script
Id: cif_fix_enum 1527 2010-12-29 10:47:43Z saulius 
;
_cod_original_cell_volume 4424.0(2)
_cod_database_code 4307573

loop_
_symmetry_equiv_pos_as_xyz
'x, y, z'
'-x, y, -z+1/2'
'x+1/2, y+1/2, z'
'-x+1/2, y+1/2, -z+1/2'
'-x, -y, -z'
'x, -y, z-1/2'
'-x+1/2, -y+1/2, -z'
'x+1/2, -y+1/2, z-1/2'

loop_
_atom_site_label
_atom_site_type_symbol
_atom_site_fract_x
_atom_site_fract_y
_atom_site_fract_z
_atom_site_U_iso_or_equiv
_atom_site_adp_type
_atom_site_occupancy
_atom_site_symmetry_multiplicity
_atom_site_calc_flag
_atom_site_refinement_flags
_atom_site_disorder_assembly
_atom_site_disorder_group
Fe1 Fe 0.5000 0.94385(8) 0.7500 0.0462(4) Uani 1 2 d S . .
N1 N 0.4581(2) 1.0572(3) 0.7818(3) 0.0542(11) Uani 1 1 d . . .
N2 N 0.5669(2) 0.9405(3) 0.8759(3) 0.0471(10) Uani 1 1 d . . .
N3 N 0.5636(2) 0.8296(3) 0.7641(3) 0.0498(10) Uani 1 1 d . . .
N4 N 0.5667(2) 0.7607(4) 0.7123(3) 0.0602(12) Uani 1 1 d . . .
N5 N 0.6179(3) 0.6958(4) 0.7664(3) 0.0701(13) Uani 1 1 d . . .
N6 N 0.6498(2) 0.7182(4) 0.8537(3) 0.0671(13) Uani 1 1 d . . .
C1 C 0.3989(3) 1.1127(5) 0.7325(4) 0.0666(16) Uani 1 1 d . . .
H1 H 0.3704 1.1014 0.6713 0.080 Uiso 1 1 calc R . .
C2 C 0.3779(3) 1.1868(5) 0.7690(4) 0.0770(18) Uani 1 1 d . . .
H2 H 0.3368 1.2249 0.7318 0.092 Uiso 1 1 calc R . .
C3 C 0.4169(4) 1.2041(5) 0.8579(4) 0.0747(17) Uani 1 1 d . . .
H3 H 0.4025 1.2529 0.8821 0.090 Uiso 1 1 calc R . .
C4 C 0.4805(3) 1.1460(5) 0.9139(4) 0.0624(15) Uani 1 1 d . . .
C5 C 0.5265(4) 1.1531(5) 1.0101(4) 0.0739(17) Uani 1 1 d . . .
H5 H 0.5170 1.2028 1.0393 0.089 Uiso 1 1 calc R . .
C6 C 0.5834(3) 1.0883(6) 1.0589(4) 0.0695(17) Uani 1 1 d . . .
H6 H 0.6115 1.0939 1.1206 0.083 Uiso 1 1 calc R . .
C7 C 0.6005(3) 1.0131(5) 1.0176(3) 0.0604(14) Uani 1 1 d . . .
C8 C 0.6553(3) 0.9395(5) 1.0590(4) 0.0673(16) Uani 1 1 d . . .
H8 H 0.6861 0.9392 1.1208 0.081 Uiso 1 1 calc R . .
C9 C 0.6647(3) 0.8665(5) 1.0100(4) 0.0705(17) Uani 1 1 d . . .
H9 H 0.7008 0.8166 1.0387 0.085 Uiso 1 1 calc R . .
C10 C 0.6194(3) 0.8691(4) 0.9173(3) 0.0520(13) Uani 1 1 d . . .
C11 C 0.5572(3) 1.0097(4) 0.9235(3) 0.0501(12) Uani 1 1 d . . .
C12 C 0.4972(3) 1.0762(4) 0.8723(3) 0.0511(13) Uani 1 1 d . . .
C13 C 0.6144(3) 0.8028(4) 0.8497(3) 0.0517(12) Uani 1 1 d . . .
C14 C 0.6386(4) 0.6055(6) 0.7359(5) 0.097(2) Uani 1 1 d . . .
H14A H 0.6842 0.5798 0.7840 0.116 Uiso 1 1 calc R . .
H14B H 0.6402 0.6283 0.6872 0.116 Uiso 1 1 calc R . .
C15 C 0.5866(9) 0.5185(17) 0.706(2) 0.41(2) Uani 1 1 d . . .
H15A H 0.6034 0.4600 0.6888 0.495 Uiso 1 1 calc R . .
H15B H 0.5928 0.4944 0.7601 0.495 Uiso 1 1 calc R . .
C16 C 0.5237(13) 0.5181(15) 0.650(2) 0.37(2) Uani 1 1 d . . .
H16A H 0.5106 0.5935 0.6438 0.447 Uiso 1 1 calc R . .
H16B H 0.5057 0.4839 0.6795 0.447 Uiso 1 1 calc R . .
C17 C 0.485(2) 0.481(5) 0.570(5) 1.18(15) Uani 1 1 d . . .
H17A H 0.4370 0.4886 0.5476 1.774 Uiso 1 1 calc R . .
H17B H 0.4952 0.4066 0.5695 1.774 Uiso 1 1 calc R . .
H17C H 0.4930 0.5217 0.5326 1.774 Uiso 1 1 calc R . .
C18 C 0.256(2) 1.2103(18) 0.5259(16) 0.178(12) Uani 0.50 1 d P . .
B1 B 0.2409(5) 0.8895(8) 0.6926(7) 0.110(3) Uani 0.738(12) 1 d PD A 1
F1 F 0.2832(8) 0.9174(12) 0.6713(16) 0.333(13) Uani 0.738(12) 1 d PD A 1
F2 F 0.2405(7) 0.9494(14) 0.7465(9) 0.302(11) Uani 0.738(12) 1 d PD A 1
F3 F 0.1766(4) 0.8897(10) 0.6152(5) 0.160(4) Uani 0.738(12) 1 d PD A 1
F4 F 0.2547(6) 0.7813(8) 0.7133(8) 0.192(5) Uani 0.738(12) 1 d PD A 1
B1' B 0.2409(5) 0.8895(8) 0.6926(7) 0.110(3) Uani 0.262(12) 1 d P A 2
F1' F 0.2385(13) 0.881(2) 0.7649(14) 0.127(9) Uani 0.262(12) 1 d PDU A 2
F2' F 0.2055(15) 0.817(3) 0.6368(19) 0.196(15) Uani 0.262(12) 1 d PDU A 2
F3' F 0.2065(15) 0.987(2) 0.658(2) 0.202(14) Uani 0.262(12) 1 d PDU A 2
F4' F 0.3045(6) 0.9040(15) 0.7195(9) 0.069(5) Uani 0.262(12) 1 d PDU A 2
O1 O 0.2041(12) 1.156(3) 0.498(2) 0.45(4) Uani 0.50 1 d P . .

loop_
_atom_site_aniso_label
_atom_site_aniso_U_11
_atom_site_aniso_U_22
_atom_site_aniso_U_33
_atom_site_aniso_U_23
_atom_site_aniso_U_13
_atom_site_aniso_U_12
Fe1 0.0444(6) 0.0489(7) 0.0406(6) 0.000 0.0222(5) 0.000
N1 0.055(3) 0.052(3) 0.048(2) 0.000(2) 0.026(2) 0.001(2)
N2 0.046(2) 0.049(2) 0.044(2) 0.0003(19) 0.0248(19) -0.0061(19)
N3 0.049(2) 0.055(2) 0.047(2) 0.000(2) 0.030(2) 0.002(2)
N4 0.059(3) 0.063(3) 0.060(3) 0.002(2) 0.035(2) 0.010(2)
N5 0.068(3) 0.072(3) 0.069(3) -0.006(3) 0.040(3) 0.010(3)
N6 0.059(3) 0.072(3) 0.066(3) 0.011(2) 0.035(2) 0.016(2)
C1 0.066(4) 0.062(4) 0.059(3) 0.007(3) 0.029(3) 0.015(3)
C2 0.076(4) 0.071(4) 0.078(4) 0.005(3) 0.042(4) 0.022(3)
C3 0.092(5) 0.061(4) 0.089(5) -0.007(3) 0.063(4) 0.005(3)
C4 0.070(4) 0.055(3) 0.070(4) -0.002(3) 0.045(3) -0.003(3)
C5 0.091(5) 0.070(4) 0.072(4) -0.018(3) 0.054(4) -0.010(4)
C6 0.071(4) 0.087(4) 0.052(3) -0.018(3) 0.037(3) -0.013(3)
C7 0.059(3) 0.067(4) 0.045(3) -0.005(3) 0.025(3) -0.009(3)
C8 0.057(3) 0.091(4) 0.040(3) -0.004(3) 0.021(3) -0.002(3)
C9 0.050(3) 0.091(5) 0.053(3) 0.014(3) 0.020(3) 0.008(3)
C10 0.043(3) 0.060(3) 0.045(3) 0.005(2) 0.021(2) 0.000(2)
C11 0.049(3) 0.053(3) 0.045(3) -0.003(2) 0.025(2) -0.004(2)
C12 0.056(3) 0.048(3) 0.054(3) -0.002(2) 0.035(3) -0.001(2)
C13 0.046(3) 0.052(3) 0.055(3) 0.006(2) 0.029(2) 0.006(2)
C14 0.105(6) 0.081(5) 0.110(6) -0.016(4) 0.066(5) 0.024(5)
C15 0.160(14) 0.26(2) 0.75(5) -0.36(3) 0.23(3) -0.069(15)
C16 0.25(2) 0.181(15) 0.73(6) -0.26(3) 0.31(4) -0.145(18)
C17 0.23(4) 0.74(9) 1.6(2) -0.91(14) 0.00(7) 0.09(4)
C18 0.35(4) 0.129(17) 0.132(17) 0.058(13) 0.19(2) 0.10(2)
B1 0.080(7) 0.099(8) 0.131(9) -0.020(7) 0.050(7) 0.009(6)
F1 0.290(18) 0.167(11) 0.71(4) 0.092(18) 0.39(2) 0.044(12)
F2 0.174(10) 0.36(2) 0.218(14) -0.201(14) 0.028(9) 0.079(13)
F3 0.103(6) 0.169(9) 0.128(6) 0.011(6) 0.023(5) -0.014(6)
F4 0.210(11) 0.165(9) 0.217(11) 0.017(7) 0.133(10) 0.066(8)
B1' 0.080(7) 0.099(8) 0.131(9) -0.020(7) 0.050(7) 0.009(6)
F1' 0.143(13) 0.152(14) 0.123(12) -0.005(8) 0.098(10) -0.016(9)
F2' 0.197(17) 0.186(17) 0.197(17) -0.022(10) 0.110(12) -0.007(10)
F3' 0.206(17) 0.202(17) 0.206(17) 0.005(10) 0.125(12) 0.019(10)
F4' 0.033(6) 0.094(9) 0.063(7) -0.012(6) 0.019(5) -0.015(5)
O1 0.17(2) 0.49(5) 0.32(4) 0.21(4) -0.06(2) -0.16(3)

loop_
_atom_type_symbol
_atom_type_description
_atom_type_scat_dispersion_real
_atom_type_scat_dispersion_imag
_atom_type_scat_source
C C 0.0033 0.0016 'International Tables Vol C Tables 4.2.6.8 and 6.1.1.4'
H H 0.0000 0.0000 'International Tables Vol C Tables 4.2.6.8 and 6.1.1.4'
B B 0.0013 0.0007 'International Tables Vol C Tables 4.2.6.8 and 6.1.1.4'
F F 0.0171 0.0103 'International Tables Vol C Tables 4.2.6.8 and 6.1.1.4'
Fe Fe 0.3463 0.8444 'International Tables Vol C Tables 4.2.6.8 and 6.1.1.4'
N N 0.0061 0.0033 'International Tables Vol C Tables 4.2.6.8 and 6.1.1.4'
O O 0.0106 0.0060 'International Tables Vol C Tables 4.2.6.8 and 6.1.1.4'

loop_
_geom_angle_atom_site_label_1
_geom_angle_atom_site_label_2
_geom_angle_atom_site_label_3
_geom_angle
_geom_angle_site_symmetry_1
_geom_angle_site_symmetry_3
_geom_angle_publ_flag
N2 Fe1 N2 177.5(2) . 2_656 ?
N2 Fe1 N3 99.88(16) . 2_656 ?
N2 Fe1 N3 78.29(17) 2_656 2_656 ?
N2 Fe1 N3 78.29(17) . . ?
N2 Fe1 N3 99.88(16) 2_656 . ?
N3 Fe1 N3 88.4(2) 2_656 . ?
N2 Fe1 N1 81.80(17) . . ?
N2 Fe1 N1 99.99(17) 2_656 . ?
N3 Fe1 N1 93.76(17) 2_656 . ?
N3 Fe1 N1 160.05(17) . . ?
N2 Fe1 N1 99.99(17) . 2_656 ?
N2 Fe1 N1 81.80(17) 2_656 2_656 ?
N3 Fe1 N1 160.05(17) 2_656 2_656 ?
N3 Fe1 N1 93.76(17) . 2_656 ?
N1 Fe1 N1 90.9(3) . 2_656 ?
C1 N1 C12 115.6(5) . . ?
C1 N1 Fe1 131.9(4) . . ?
C12 N1 Fe1 112.4(3) . . ?
C10 N2 C11 120.2(4) . . ?
C10 N2 Fe1 123.0(3) . . ?
C11 N2 Fe1 116.7(3) . . ?
N4 N3 C13 107.5(4) . . ?
N4 N3 Fe1 137.2(3) . . ?
C13 N3 Fe1 114.7(3) . . ?
N5 N4 N3 105.3(4) . . ?
N4 N5 N6 114.2(4) . . ?
N4 N5 C14 123.2(5) . . ?
N6 N5 C14 122.6(5) . . ?
C13 N6 N5 101.7(4) . . ?
N1 C1 C2 122.8(5) . . ?
C3 C2 C1 120.7(6) . . ?
C2 C3 C4 118.9(6) . . ?
C12 C4 C3 116.3(5) . . ?
C12 C4 C5 118.4(6) . . ?
C3 C4 C5 125.3(6) . . ?
C6 C5 C4 121.3(6) . . ?
C5 C6 C7 121.4(5) . . ?
C8 C7 C6 127.4(5) . . ?
C8 C7 C11 115.5(5) . . ?
C6 C7 C11 117.1(5) . . ?
C9 C8 C7 121.4(5) . . ?
C8 C9 C10 119.1(5) . . ?
N2 C10 C9 120.5(5) . . ?
N2 C10 C13 107.5(4) . . ?
C9 C10 C13 131.9(5) . . ?
N2 C11 C7 123.2(5) . . ?
N2 C11 C12 115.0(4) . . ?
C7 C11 C12 121.8(5) . . ?
C4 C12 N1 125.7(5) . . ?
C4 C12 C11 120.0(5) . . ?
N1 C12 C11 114.2(4) . . ?
N6 C13 N3 111.3(5) . . ?
N6 C13 C10 132.6(5) . . ?
N3 C13 C10 116.1(4) . . ?
N5 C14 C15 107.6(8) . . ?
C16 C15 C14 131(3) . . ?
C15 C16 C17 133(3) . . ?
O1 C18 C18 112(5) . 7_576 ?
F2 B1 F1 116.5(13) . . ?
F2 B1 F3 108.3(9) . . ?
F1 B1 F3 105.6(12) . . ?
F2 B1 F4 117.7(13) . . ?
F1 B1 F4 103.7(9) . . ?
F3 B1 F4 103.6(9) . . ?

loop_
_geom_bond_atom_site_label_1
_geom_bond_atom_site_label_2
_geom_bond_distance
_geom_bond_site_symmetry_2
_geom_bond_publ_flag
Fe1 N2 1.904(4) . ?
Fe1 N2 1.904(4) 2_656 ?
Fe1 N3 1.973(4) 2_656 ?
Fe1 N3 1.973(4) . ?
Fe1 N1 2.000(4) . ?
Fe1 N1 2.000(4) 2_656 ?
N1 C1 1.334(7) . ?
N1 C12 1.382(6) . ?
N2 C10 1.344(6) . ?
N2 C11 1.344(6) . ?
N3 N4 1.319(6) . ?
N3 C13 1.357(6) . ?
N4 N5 1.305(6) . ?
N5 N6 1.354(6) . ?
N5 C14 1.461(7) . ?
N6 C13 1.318(7) . ?
C1 C2 1.394(8) . ?
C2 C3 1.354(8) . ?
C3 C4 1.430(8) . ?
C4 C12 1.364(7) . ?
C4 C5 1.449(8) . ?
C5 C6 1.364(9) . ?
C6 C7 1.409(8) . ?
C7 C8 1.394(8) . ?
C7 C11 1.414(7) . ?
C8 C9 1.390(8) . ?
C9 C10 1.395(7) . ?
C10 C13 1.444(7) . ?
C11 C12 1.424(7) . ?
C14 C15 1.48(2) . ?
C15 C16 1.22(3) . ?
C16 C17 1.28(6) . ?
C18 O1 1.24(4) . ?
C18 C18 1.28(4) 7_576 ?
B1 F2 1.250(11) . ?
B1 F1 1.326(13) . ?
B1 F3 1.350(10) . ?
B1 F4 1.379(11) . ?
